data_7124361
loop_
_publ_author_name
'Brotsman, Victor A.'
'Kemnitz, Erhard'
'Troyanov, Sergey I.'

_publ_section_title
;
 Fused-pentagon C70Cl26 obtained via chlorination-promoted Stone--Wales
 cage transformations of C70
;
_journal_name_full 'Chemical Communications'
_journal_paper_doi 10.1039/C9CC07464C
_journal_year 2019
_chemical_formula_sum 'C86.44 H18.78 Cl26.3'
_chemical_formula_weight 1989.53
_chemical_name_systematic '[70]fullerene chloride toluene solvate'
_space_group_crystal_system monoclinic
_space_group_IT_number 13
_space_group_name_Hall '-P 2yac'
_space_group_name_H-M_alt 'P 1 2/n 1'
_symmetry_space_group_name_Hall '-P 2yac'
_symmetry_space_group_name_H-M 'P 1 2/n 1'
_atom_sites_solution_hydrogens geom
_atom_sites_solution_secondary difmap
_audit_creation_method SHELXL-2014/7
_audit_update_record
;
2019-06-28 deposited with the CCDC.    2019-10-14 downloaded from the CCDC.
;
_cell_angle_alpha 90
_cell_angle_beta 101.831(4)
_cell_angle_gamma 90
_cell_formula_units_Z 2
_cell_length_a 13.2571(9)
_cell_length_b 17.5409(8)
_cell_length_c 15.0840(7)
_cell_measurement_reflns_used 36000
_cell_measurement_temperature 100(2)
_cell_measurement_theta_max 33
_cell_measurement_theta_min 4
_cell_volume 3433.1(3)
_computing_cell_refinement XDS
_computing_data_collection XDS
_computing_data_reduction XDS
_computing_structure_refinement 'SHELXL-2014/7 (Sheldrick, 2014)'
_computing_structure_solution SHELXD
_diffrn_ambient_temperature 100(2)
_diffrn_measured_fraction_theta_full 0.992
_diffrn_measured_fraction_theta_max 0.890
_diffrn_measurement_device_type MAR225
_diffrn_measurement_method CCD
_diffrn_radiation_type synchrotron
_diffrn_radiation_wavelength 0.895
_diffrn_reflns_av_R_equivalents 0.0331
_diffrn_reflns_av_unetI/netI 0.0216
_diffrn_reflns_Laue_measured_fraction_full 0.992
_diffrn_reflns_Laue_measured_fraction_max 0.890
_diffrn_reflns_limit_h_max 17
_diffrn_reflns_limit_h_min -17
_diffrn_reflns_limit_k_max 22
_diffrn_reflns_limit_k_min -23
_diffrn_reflns_limit_l_max 19
_diffrn_reflns_limit_l_min -19
_diffrn_reflns_number 48602
_diffrn_reflns_point_group_measured_fraction_full 0.992
_diffrn_reflns_point_group_measured_fraction_max 0.890
_diffrn_reflns_theta_full 32.450
_diffrn_reflns_theta_max 37.004
_diffrn_reflns_theta_min 2.887
_diffrn_source 'BL 14.3 PSF, BESSY, Berlin, Germany'
_exptl_absorpt_coefficient_mu 2.094
_exptl_absorpt_correction_type none
_exptl_crystal_colour yellow
_exptl_crystal_density_diffrn 1.925
_exptl_crystal_description plate
_exptl_crystal_F_000 1969
_exptl_crystal_recrystallization_method 'Re-crystallisation from solvent: toluene'
_exptl_crystal_size_max 0.050
_exptl_crystal_size_mid 0.030
_exptl_crystal_size_min 0.010
_refine_diff_density_max 1.101
_refine_diff_density_min -0.969
_refine_diff_density_rms 0.106
_refine_ls_extinction_method none
_refine_ls_goodness_of_fit_ref 1.009
_refine_ls_hydrogen_treatment constr
_refine_ls_matrix_type full
_refine_ls_number_parameters 630
_refine_ls_number_reflns 7788
_refine_ls_number_restraints 36
_refine_ls_restrained_S_all 1.008
_refine_ls_R_factor_all 0.0771
_refine_ls_R_factor_gt 0.0685
_refine_ls_shift/su_max 0.016
_refine_ls_shift/su_mean 0.001
_refine_ls_structure_factor_coef Fsqd
_refine_ls_weighting_details 'w=1/[\s^2^(Fo^2^)+(0.0900P)^2^+10.0000P] where P=(Fo^2^+2Fc^2^)/3'
_refine_ls_weighting_scheme calc
_refine_ls_wR_factor_gt 0.1800
_refine_ls_wR_factor_ref 0.1859
_reflns_Friedel_coverage 0.000
_reflns_number_gt 6683
_reflns_number_total 7788
_reflns_threshold_expression 'I > 2\s(I)'
_cod_data_source_file c9cc07464c2.cif
_cod_data_source_block c70sb1f1
_cod_original_formula_sum 'C86.44 H18.78 Cl26.30'
_cod_database_code 7124361
_shelx_shelxl_version_number 2014/7
_shelx_space_group_comment
;
The symmetry employed for this shelxl refinement is uniquely defined
by the following loop, which should always be used as a source of
symmetry information in preference to the above space-group names.
They are only intended as comments.
;
_shelx_estimated_absorpt_t_min 0.947
_shelx_estimated_absorpt_t_max 0.989

loop_
_space_group_symop_operation_xyz
'x, y, z'
'-x+1/2, y, -z+1/2'
'-x, -y, -z'
'x-1/2, -y, z-1/2'

loop_
_atom_site_label
_atom_site_type_symbol
_atom_site_fract_x
_atom_site_fract_y
_atom_site_fract_z
_atom_site_U_iso_or_equiv
_atom_site_adp_type
_atom_site_occupancy
_atom_site_site_symmetry_order
_atom_site_calc_flag
_atom_site_refinement_flags_posn
_atom_site_refinement_flags_adp
_atom_site_refinement_flags_occupancy
Cl1 Cl 0.33349(11) 0.58991(6) 0.16516(7) 0.0547(3) Uani 1 1 d . . .
Cl2 Cl -0.11661(9) 0.43703(8) 0.28601(8) 0.0570(3) Uani 1 1 d . . .
Cl3 Cl -0.02750(10) 0.34460(8) 0.51046(8) 0.0491(3) Uani 0.8478(19) 1 d . . P
Cl3A Cl 0.0469(9) 0.3281(7) 0.5855(8) 0.088(3) Uani 0.1522(19) 1 d . . P
Cl4 Cl 0.14907(16) 0.21935(12) 0.63676(12) 0.0486(4) Uani 0.8478(19) 1 d . . P
Cl4A Cl 0.1890(12) 0.1963(8) 0.6469(9) 0.067(3) Uani 0.1522(19) 1 d . . P
Cl5 Cl 0.03220(12) 0.10858(8) 0.50754(8) 0.0463(3) Uani 0.8478(19) 1 d . . P
Cl5A Cl -0.0910(10) 0.1650(9) 0.4373(10) 0.102(4) Uani 0.1522(19) 1 d . . P
Cl6 Cl 0.21433(11) 0.01063(7) 0.47981(8) 0.0507(3) Uani 0.8478(19) 1 d . . P
Cl6A Cl 0.0933(11) 0.0762(7) 0.5256(8) 0.084(3) Uani 0.1522(19) 1 d . . P
Cl7 Cl 0.04613(14) 0.00256(8) 0.30515(10) 0.0585(4) Uani 0.8478(19) 1 d . . P
Cl7A Cl -0.0275(16) 0.0346(11) 0.3091(12) 0.131(6) Uani 0.1522(19) 1 d . U P
Cl8 Cl 0.13108(11) 0.16249(8) -0.14180(8) 0.0522(3) Uani 0.8478(19) 1 d . . P
Cl8A Cl 0.0883(8) 0.1144(6) -0.1002(6) 0.072(3) Uani 0.1522(19) 1 d . . P
Cl9 Cl 0.13605(11) 0.33460(8) -0.17337(7) 0.0524(3) Uani 0.8478(19) 1 d . . P
Cl9A Cl 0.2294(9) 0.3841(6) -0.1577(6) 0.076(3) Uani 0.1522(19) 1 d . . P
Cl10 Cl 0.24290(12) 0.49620(8) -0.06276(8) 0.0658(4) Uani 1 1 d . . .
Cl11 Cl -0.17154(9) 0.31985(8) 0.07690(9) 0.0608(3) Uani 1 1 d . . .
Cl12 Cl -0.05410(10) 0.07790(8) 0.08338(9) 0.0648(3) Uani 1 1 d . . .
Cl13 Cl -0.05010(17) 0.36566(19) -0.09894(17) 0.0577(5) Uani 0.8478(19) 1 d . . P
Cl03 Cl -0.0115(11) 0.3619(10) -0.1090(11) 0.066(4) Uani 0.1522(19) 1 d . . P
Cl14 Cl -0.1132(4) 0.2191(4) -0.0505(3) 0.0372(14) Uani 0.1522(19) 1 d . . P
C1 C 0.3430(3) 0.4413(2) 0.1039(2) 0.0420(9) Uani 1 1 d . . .
C2 C 0.3106(4) 0.4888(2) 0.1775(3) 0.0429(9) Uani 1 1 d . . .
C3 C 0.1969(3) 0.4698(2) 0.1604(2) 0.0419(8) Uani 1 1 d . . .
C4 C 0.1392(3) 0.4626(2) 0.2282(2) 0.0410(8) Uani 1 1 d . . .
C5 C 0.0528(3) 0.4156(2) 0.2121(2) 0.0409(8) Uani 1 1 d . . .
C6 C 0.0047(3) 0.3882(3) 0.2889(3) 0.0432(9) Uani 1 1 d . . .
C7 C 0.0754(3) 0.3965(2) 0.3804(2) 0.0418(9) Uani 1 1 d . . .
C8 C 0.0665(3) 0.3276(2) 0.4387(3) 0.0439(9) Uani 1 1 d . . .
C9 C 0.1665(4) 0.3021(3) 0.4941(3) 0.0452(9) Uani 1 1 d . . .
C10 C 0.1883(3) 0.2213(2) 0.5294(2) 0.0423(9) Uani 1 1 d . . .
C11 C 0.1263(3) 0.1578(2) 0.4595(3) 0.0411(8) Uani 1 1 d . . .
C12 C 0.1907(3) 0.0987(3) 0.4138(3) 0.0477(9) Uani 1 1 d . . .
C13 C 0.1298(3) 0.0853(3) 0.3129(3) 0.0458(9) Uani 1 1 d . . .
C14 C 0.1946(3) 0.0795(3) 0.2390(3) 0.0509(10) Uani 1 1 d . . .
C15 C 0.1487(3) 0.1051(3) 0.1534(3) 0.0435(9) Uani 1 1 d . . .
C16 C 0.2058(3) 0.1267(2) 0.0866(3) 0.0405(8) Uani 1 1 d . . .
C17 C 0.1547(3) 0.1803(3) 0.0298(3) 0.0460(9) Uani 1 1 d . . .
C18 C 0.1912(4) 0.2199(3) -0.0446(3) 0.0477(10) Uani 1 1 d . . .
C19 C 0.1551(4) 0.3066(3) -0.0545(3) 0.0488(10) Uani 1 1 d . . .
C20 C 0.2498(4) 0.3467(3) -0.0085(3) 0.0464(9) Uani 1 1 d . . .
C21 C 0.2523(4) 0.4272(2) 0.0266(2) 0.0442(9) Uani 1 1 d . . .
C22 C 0.1655(3) 0.4347(2) 0.0765(2) 0.0414(8) Uani 1 1 d . . .
C23 C 0.0816(3) 0.3885(3) 0.0601(2) 0.0434(9) Uani 1 1 d . . .
C24 C 0.0253(3) 0.3774(3) 0.1284(3) 0.0425(9) Uani 1 1 d . . .
C25 C -0.0347(3) 0.3041(3) 0.1141(3) 0.0453(9) Uani 1 1 d . . .
C26 C -0.0137(3) 0.2606(3) 0.2031(3) 0.0415(8) Uani 1 1 d . . .
C27 C -0.0060(3) 0.3025(3) 0.2828(3) 0.0423(9) Uani 1 1 d . . .
C28 C 0.0306(3) 0.2695(2) 0.3674(2) 0.0401(8) Uani 1 1 d . . .
C29 C 0.0666(3) 0.1961(3) 0.3746(3) 0.0435(9) Uani 1 1 d . . .
C30 C 0.0642(3) 0.1546(2) 0.2960(3) 0.0429(9) Uani 1 1 d . . .
C31 C 0.0233(3) 0.1858(2) 0.2109(3) 0.0414(8) Uani 1 1 d . . .
C32 C 0.0467(3) 0.1456(2) 0.1305(3) 0.0418(8) Uani 1 1 d . . .
C33 C 0.0618(3) 0.2003(2) 0.0574(2) 0.0417(8) Uani 1 1 d . . .
C34 C 0.0145(4) 0.2681(3) 0.0403(3) 0.0534(11) Uani 1 1 d . . .
C35 C 0.0563(4) 0.3287(3) -0.0136(3) 0.0456(9) Uani 1 1 d . . .
C01 C 0.2500 -0.0643(5) 0.7500 0.0574(19) Uani 0.8478(19) 2 d S T P
C02 C 0.2034(5) -0.1058(4) 0.6739(4) 0.0577(14) Uani 0.8478(19) 1 d . . P
H02 H 0.1702 -0.0793 0.6210 0.069 Uiso 0.8478(19) 1 calc R U P
C03 C 0.2043(4) -0.1827(4) 0.6735(4) 0.0573(13) Uani 0.8478(19) 1 d . . P
H03 H 0.1733 -0.2096 0.6202 0.069 Uiso 0.8478(19) 1 calc R U P
C04 C 0.2500 -0.2223(5) 0.7500 0.0589(19) Uani 0.8478(19) 2 d S T P
H04 H 0.2500 -0.2765 0.7500 0.071 Uiso 0.8478(19) 2 calc R U P
C05 C 0.2500 0.0193(6) 0.7500 0.083(3) Uani 0.8478(19) 2 d S T P
H05A H 0.1793 0.0380 0.7447 0.124 Uiso 0.4239(9) 1 calc R U P
H05B H 0.2778 0.0380 0.6986 0.124 Uiso 0.4239(9) 1 calc R U P
H05C H 0.2928 0.0380 0.8066 0.124 Uiso 0.4239(9) 1 calc R U P
C06 C 0.830(2) 0.176(2) 0.835(3) 0.174(11) Uani 0.5 1 d . U P
C07 C 0.762(3) 0.1793(16) 0.8951(19) 0.160(9) Uani 0.5 1 d . U P
C08 C 0.6588(17) 0.2012(10) 0.8568(16) 0.093(6) Uani 0.5 1 d . . P
C08A C 0.624(5) 0.172(4) 0.818(4) 0.130(16) Uani 0.25 1 d . U P
C09 C 0.6220(12) 0.2155(9) 0.7914(15) 0.080(4) Uani 0.5 1 d . . P
C010 C 0.693(2) 0.2165(14) 0.727(2) 0.122(8) Uani 0.5 1 d . U P
C011 C 0.789(3) 0.1986(19) 0.723(2) 0.163(13) Uani 0.5 1 d . U P
C012 C 0.8134(4) 0.0404(3) 0.7862(3) 0.0554(11) Uani 1 1 d . . .
C013 C 0.9007(10) 0.0049(5) 0.8837(7) 0.130(4) Uani 1 1 d . . .

loop_
_atom_site_aniso_label
_atom_site_aniso_U_11
_atom_site_aniso_U_22
_atom_site_aniso_U_33
_atom_site_aniso_U_23
_atom_site_aniso_U_13
_atom_site_aniso_U_12
Cl1 0.0870(8) 0.0413(5) 0.0435(5) 0.0030(4) 0.0309(5) -0.0063(5)
Cl2 0.0524(6) 0.0739(7) 0.0503(6) 0.0022(5) 0.0236(5) 0.0227(5)
Cl3 0.0569(7) 0.0630(7) 0.0377(6) 0.0002(5) 0.0341(5) 0.0080(6)
Cl3A 0.094(7) 0.109(8) 0.076(6) 0.004(6) 0.056(6) 0.017(6)
Cl4 0.0684(11) 0.0588(11) 0.0261(6) 0.0033(6) 0.0275(7) -0.0008(7)
Cl4A 0.107(11) 0.066(7) 0.043(5) 0.000(5) 0.049(7) -0.009(6)
Cl5 0.0534(7) 0.0553(7) 0.0377(6) 0.0072(5) 0.0268(5) -0.0062(6)
Cl5A 0.079(7) 0.129(11) 0.104(9) 0.012(8) 0.035(6) -0.015(7)
Cl6 0.0643(8) 0.0491(6) 0.0434(6) 0.0125(5) 0.0218(5) 0.0024(6)
Cl6A 0.106(9) 0.089(7) 0.071(6) -0.003(5) 0.052(6) -0.039(7)
Cl7 0.0676(9) 0.0488(7) 0.0584(8) 0.0061(6) 0.0116(7) -0.0174(7)
Cl7A 0.141(13) 0.137(12) 0.122(11) -0.027(9) 0.039(10) -0.088(11)
Cl8 0.0631(7) 0.0659(8) 0.0274(5) -0.0135(5) 0.0090(5) -0.0031(6)
Cl8A 0.077(6) 0.080(6) 0.056(5) -0.034(4) 0.005(4) 0.000(5)
Cl9 0.0704(8) 0.0708(8) 0.0178(4) 0.0049(5) 0.0131(5) 0.0098(6)
Cl9A 0.104(7) 0.087(6) 0.043(4) 0.014(4) 0.026(4) -0.003(5)
Cl10 0.0997(10) 0.0669(7) 0.0369(5) 0.0212(5) 0.0281(6) 0.0087(7)
Cl11 0.0427(5) 0.0759(8) 0.0596(7) 0.0064(6) 0.0010(5) 0.0080(5)
Cl12 0.0653(7) 0.0749(8) 0.0558(7) -0.0114(6) 0.0159(5) -0.0217(6)
Cl13 0.0557(12) 0.0839(13) 0.0302(7) 0.0075(7) 0.0012(8) 0.0188(11)
Cl03 0.072(9) 0.070(6) 0.046(6) -0.005(5) -0.013(6) 0.019(8)
Cl14 0.024(2) 0.070(4) 0.014(2) -0.009(2) -0.0046(16) -0.006(2)
C1 0.059(2) 0.044(2) 0.0290(17) 0.0009(15) 0.0217(16) -0.0056(18)
C2 0.064(2) 0.0404(19) 0.0292(17) 0.0019(15) 0.0211(17) -0.0020(18)
C3 0.061(2) 0.0386(19) 0.0286(16) 0.0035(14) 0.0156(16) 0.0058(17)
C4 0.057(2) 0.0412(19) 0.0280(16) 0.0020(14) 0.0153(16) 0.0099(17)
C5 0.049(2) 0.049(2) 0.0282(16) 0.0042(15) 0.0155(15) 0.0152(17)
C6 0.043(2) 0.058(2) 0.0338(18) 0.0015(17) 0.0193(16) 0.0127(18)
C7 0.050(2) 0.053(2) 0.0293(17) 0.0006(15) 0.0237(16) 0.0099(18)
C8 0.051(2) 0.053(2) 0.0328(18) 0.0018(16) 0.0221(16) 0.0004(18)
C9 0.057(2) 0.052(2) 0.0286(17) -0.0013(16) 0.0149(16) -0.0003(19)
C10 0.053(2) 0.054(2) 0.0245(16) 0.0037(15) 0.0196(15) -0.0011(18)
C11 0.047(2) 0.049(2) 0.0330(18) 0.0040(16) 0.0217(16) -0.0020(17)
C12 0.051(2) 0.059(3) 0.0365(19) 0.0001(18) 0.0181(17) 0.0021(19)
C13 0.048(2) 0.058(2) 0.0357(19) 0.0020(17) 0.0190(17) -0.0011(19)
C14 0.045(2) 0.075(3) 0.037(2) 0.000(2) 0.0188(17) 0.000(2)
C15 0.045(2) 0.054(2) 0.0356(19) -0.0033(17) 0.0160(16) -0.0009(17)
C16 0.046(2) 0.045(2) 0.0335(18) -0.0071(15) 0.0158(15) -0.0037(17)
C17 0.047(2) 0.052(2) 0.041(2) -0.0026(18) 0.0149(17) -0.0013(18)
C18 0.057(2) 0.057(2) 0.0330(18) 0.0021(17) 0.0170(17) 0.007(2)
C19 0.063(3) 0.056(2) 0.0332(19) 0.0004(17) 0.0235(18) 0.005(2)
C20 0.059(2) 0.054(2) 0.0297(17) -0.0017(16) 0.0164(17) 0.004(2)
C21 0.062(2) 0.049(2) 0.0258(16) 0.0070(15) 0.0194(16) 0.0068(19)
C22 0.056(2) 0.046(2) 0.0249(16) 0.0083(15) 0.0147(15) 0.0110(18)
C23 0.051(2) 0.058(2) 0.0224(15) 0.0028(15) 0.0095(15) 0.0158(19)
C24 0.0415(19) 0.056(2) 0.0304(17) 0.0031(16) 0.0086(15) 0.0111(17)
C25 0.045(2) 0.060(2) 0.0313(18) 0.0017(17) 0.0086(15) 0.0115(19)
C26 0.0382(18) 0.056(2) 0.0329(18) 0.0010(16) 0.0139(15) 0.0037(17)
C27 0.0386(19) 0.057(2) 0.0360(18) 0.0010(17) 0.0178(15) 0.0060(17)
C28 0.0383(18) 0.058(2) 0.0303(17) -0.0005(16) 0.0205(14) -0.0003(17)
C29 0.043(2) 0.056(2) 0.0360(19) 0.0017(17) 0.0202(16) -0.0029(18)
C30 0.044(2) 0.052(2) 0.0363(19) -0.0004(16) 0.0173(16) -0.0032(17)
C31 0.0404(19) 0.052(2) 0.0351(18) -0.0027(16) 0.0159(15) -0.0025(17)
C32 0.045(2) 0.047(2) 0.0357(18) -0.0046(16) 0.0145(16) -0.0058(17)
C33 0.045(2) 0.054(2) 0.0285(17) -0.0059(16) 0.0119(15) -0.0049(17)
C34 0.065(3) 0.064(3) 0.036(2) 0.0049(19) 0.0203(19) 0.012(2)
C35 0.056(2) 0.054(2) 0.0272(17) 0.0029(16) 0.0105(16) 0.0093(19)
C01 0.063(5) 0.059(5) 0.058(5) 0.000 0.030(4) 0.000
C02 0.054(3) 0.073(4) 0.052(3) 0.007(3) 0.025(2) -0.002(3)
C03 0.052(3) 0.066(3) 0.060(3) -0.006(3) 0.025(3) -0.004(3)
C04 0.054(4) 0.059(5) 0.069(5) 0.000 0.026(4) 0.000
C05 0.109(9) 0.070(6) 0.074(6) 0.000 0.031(6) 0.000
C06 0.129(17) 0.19(2) 0.21(2) -0.02(2) 0.041(18) -0.021(17)
C07 0.19(2) 0.160(18) 0.147(18) -0.038(15) 0.065(17) -0.024(16)
C08 0.113(14) 0.060(8) 0.129(16) -0.022(10) 0.076(13) -0.018(9)
C08A 0.12(3) 0.16(3) 0.12(3) -0.03(2) 0.04(2) 0.00(2)
C09 0.065(8) 0.067(9) 0.103(13) -0.003(8) 0.008(8) 0.017(7)
C010 0.123(14) 0.122(14) 0.134(17) 0.010(13) 0.058(14) 0.055(12)
C011 0.19(3) 0.17(2) 0.13(2) -0.026(16) 0.031(17) 0.043(19)
C012 0.065(3) 0.052(2) 0.053(3) -0.010(2) 0.023(2) -0.004(2)
C013 0.180(10) 0.087(5) 0.111(7) -0.015(5) 0.003(7) -0.029(6)

loop_
_atom_type_symbol
_atom_type_description
_atom_type_scat_dispersion_real
_atom_type_scat_dispersion_imag
_atom_type_scat_source
C C 0.0033 0.0016 'International Tables Vol C Tables 4.2.6.8 and 6.1.1.4'
Cl Cl 0.1484 0.1585 'International Tables Vol C Tables 4.2.6.8 and 6.1.1.4'
H H 0.0000 0.0000 'International Tables Vol C Tables 4.2.6.8 and 6.1.1.4'

loop_
_geom_angle_atom_site_label_1
_geom_angle_atom_site_label_2
_geom_angle_atom_site_label_3
_geom_angle
_geom_angle_site_symmetry_1
_geom_angle_site_symmetry_3
Cl3A Cl3 C8 89.5(4) . .
Cl3 Cl3A Cl4 134.8(8) . .
Cl4A Cl4 C10 81.6(11) . .
Cl4A Cl4 Cl3A 161.0(13) . .
C10 Cl4 Cl3A 86.7(3) . .
Cl4 Cl4A C10 77.5(12) . .
Cl4 Cl4A Cl8 150.9(15) . 2
C10 Cl4A Cl8 80.8(5) . 2
Cl6A Cl5 C11 77.8(5) . .
Cl6A Cl5 Cl5A 164.7(8) . .
C11 Cl5 Cl5A 96.2(4) . .
Cl5 Cl5A C03 153.1(9) . 3_556
Cl5 Cl5A C02 120.4(8) . 3_556
C03 Cl5A C02 36.2(3) 3_556 3_556
C12 Cl6 Cl6A 71.0(3) . .
Cl5 Cl6A C11 71.0(7) . .
Cl5 Cl6A Cl6 146.1(9) . .
C11 Cl6A Cl6 88.1(4) . .
Cl7A Cl7 C13 96.9(7) . .
Cl7 Cl7A C13 53.0(6) . .
Cl8A Cl8 C18 97.9(4) . .
Cl8A Cl8 Cl4A 135.6(6) . 2
C18 Cl8 Cl4A 68.1(3) . 2
Cl9A Cl9 C19 93.3(4) . .
Cl9A Cl9 Cl03 122.6(6) . .
C19 Cl9 Cl03 67.5(4) . .
Cl9 Cl9A Cl10 121.7(6) . .
C21 Cl10 Cl9A 83.2(2) . .
Cl03 Cl13 C35 62.4(18) . .
Cl13 Cl03 C35 100(2) . .
Cl13 Cl03 Cl9 170(2) . .
C35 Cl03 Cl9 86.5(6) . .
C07 Cl14 C06 44.2(12) 1_454 1_454
C07 Cl14 C34 166.1(9) 1_454 .
C06 Cl14 C34 149.6(10) 1_454 .
C7 C1 C21 122.3(4) 2 .
C7 C1 C2 122.7(4) 2 .
C21 C1 C2 110.7(4) . .
C4 C2 C3 108.9(3) 2 .
C4 C2 C1 112.6(4) 2 .
C3 C2 C1 100.1(3) . .
C4 C2 Cl1 110.0(3) 2 .
C3 C2 Cl1 112.2(3) . .
C1 C2 Cl1 112.5(3) . .
C22 C3 C4 121.1(4) . .
C22 C3 C2 110.7(3) . .
C4 C3 C2 124.6(4) . .
C5 C4 C3 118.6(4) . .
C5 C4 C2 122.1(3) . 2
C3 C4 C2 117.3(4) . 2
C4 C5 C24 119.4(3) . .
C4 C5 C6 121.1(3) . .
C24 C5 C6 117.6(4) . .
C7 C6 C5 112.9(3) . .
C7 C6 C27 100.7(3) . .
C5 C6 C27 108.6(3) . .
C7 C6 Cl2 111.0(3) . .
C5 C6 Cl2 110.0(3) . .
C27 C6 Cl2 113.3(3) . .
C1 C7 C6 123.7(4) 2 .
C1 C7 C8 122.0(4) 2 .
C6 C7 C8 110.3(4) . .
C9 C8 C28 108.4(3) . .
C9 C8 C7 113.7(4) . .
C28 C8 C7 100.3(3) . .
C9 C8 Cl3 110.7(3) . .
C28 C8 Cl3 112.5(3) . .
C7 C8 Cl3 110.9(3) . .
C20 C9 C8 122.0(4) 2 .
C20 C9 C10 113.3(4) 2 .
C8 C9 C10 124.2(4) . .
C9 C10 C18 100.4(3) . 2
C9 C10 C11 112.0(3) . .
C18 C10 C11 116.5(3) 2 .
C9 C10 Cl4 105.3(3) . .
C18 C10 Cl4 110.0(3) 2 .
C11 C10 Cl4 111.5(3) . .
C9 C10 Cl4A 121.8(5) . .
C18 C10 Cl4A 93.0(6) 2 .
C11 C10 Cl4A 111.4(5) . .
Cl4 C10 Cl4A 20.9(4) . .
C29 C11 C12 99.0(3) . .
C29 C11 C10 110.4(3) . .
C12 C11 C10 118.7(3) . .
C29 C11 Cl5 105.6(3) . .
C12 C11 Cl5 110.0(3) . .
C10 C11 Cl5 111.6(2) . .
C29 C11 Cl6A 131.2(5) . .
C12 C11 Cl6A 86.4(5) . .
C10 C11 Cl6A 108.9(4) . .
Cl5 C11 Cl6A 31.2(5) . .
C16 C12 C13 109.9(3) 2 .
C16 C12 C11 111.8(4) 2 .
C13 C12 C11 107.5(3) . .
C16 C12 Cl6 103.3(3) 2 .
C13 C12 Cl6 113.2(3) . .
C11 C12 Cl6 111.3(3) . .
C30 C13 C14 108.9(3) . .
C30 C13 C12 102.1(3) . .
C14 C13 C12 116.9(4) . .
C30 C13 Cl7 108.3(3) . .
C14 C13 Cl7 108.8(3) . .
C12 C13 Cl7 111.3(3) . .
C30 C13 Cl7A 79.2(7) . .
C14 C13 Cl7A 127.1(5) . .
C12 C13 Cl7A 111.6(5) . .
Cl7 C13 Cl7A 30.1(6) . .
C15 C14 C14 116.6(4) . 2
C15 C14 C13 116.7(4) . .
C14 C14 C13 121.8(5) 2 .
C14 C15 C16 123.3(4) . .
C14 C15 C32 124.7(4) . .
C16 C15 C32 107.1(4) . .
C17 C16 C15 111.2(4) . .
C17 C16 C12 125.4(4) . 2
C15 C16 C12 123.2(4) . 2
C16 C17 C33 109.6(4) . .
C16 C17 C18 127.2(4) . .
C33 C17 C18 122.9(4) . .
C17 C18 C10 112.2(3) . 2
C17 C18 C19 112.4(3) . .
C10 C18 C19 106.0(4) 2 .
C17 C18 Cl8 101.1(3) . .
C10 C18 Cl8 113.0(3) 2 .
C19 C18 Cl8 112.2(3) . .
C20 C19 C18 101.5(4) . .
C20 C19 C35 112.7(3) . .
C18 C19 C35 116.5(4) . .
C20 C19 Cl9 105.5(3) . .
C18 C19 Cl9 109.1(3) . .
C35 C19 Cl9 110.7(3) . .
C9 C20 C19 113.2(4) 2 .
C9 C20 C21 122.2(4) 2 .
C19 C20 C21 124.4(4) . .
C22 C21 C20 107.0(4) . .
C22 C21 C1 99.7(3) . .
C20 C21 C1 112.3(4) . .
C22 C21 Cl10 112.0(3) . .
C20 C21 Cl10 112.0(3) . .
C1 C21 Cl10 113.0(3) . .
C23 C22 C3 120.7(4) . .
C23 C22 C21 122.7(4) . .
C3 C22 C21 112.1(4) . .
C22 C23 C24 119.2(4) . .
C22 C23 C35 126.6(4) . .
C24 C23 C35 111.9(4) . .
C23 C24 C5 120.8(4) . .
C23 C24 C25 110.9(4) . .
C5 C24 C25 124.6(4) . .
C24 C25 C26 107.9(3) . .
C24 C25 C34 99.5(4) . .
C26 C25 C34 114.0(4) . .
C24 C25 Cl11 112.4(3) . .
C26 C25 Cl11 109.9(3) . .
C34 C25 Cl11 112.7(3) . .
C27 C26 C31 117.4(4) . .
C27 C26 C25 117.7(4) . .
C31 C26 C25 122.9(3) . .
C26 C27 C28 121.4(4) . .
C26 C27 C6 124.4(4) . .
C28 C27 C6 110.2(4) . .
C29 C28 C27 120.8(4) . .
C29 C28 C8 122.2(4) . .
C27 C28 C8 112.1(4) . .
C28 C29 C30 118.6(4) . .
C28 C29 C11 126.6(4) . .
C30 C29 C11 114.0(4) . .
C29 C30 C31 121.1(4) . .
C29 C30 C13 111.8(4) . .
C31 C30 C13 125.5(4) . .
C30 C31 C26 120.5(4) . .
C30 C31 C32 117.2(4) . .
C26 C31 C32 120.3(4) . .
C31 C32 C15 111.3(3) . .
C31 C32 C33 112.1(3) . .
C15 C32 C33 102.7(3) . .
C31 C32 Cl12 111.6(3) . .
C15 C32 Cl12 109.6(3) . .
C33 C32 Cl12 109.1(3) . .
C34 C33 C17 124.0(4) . .
C34 C33 C32 125.2(4) . .
C17 C33 C32 108.1(4) . .
C33 C34 C35 121.1(4) . .
C33 C34 C25 118.4(4) . .
C35 C34 C25 111.0(4) . .
C33 C34 Cl14 92.5(4) . .
C35 C34 Cl14 105.6(3) . .
C25 C34 Cl14 103.5(3) . .
C34 C35 C23 98.2(3) . .
C34 C35 C19 117.2(4) . .
C23 C35 C19 111.9(4) . .
C34 C35 Cl03 121.8(7) . .
C23 C35 Cl03 113.4(7) . .
C19 C35 Cl03 95.3(6) . .
C34 C35 Cl13 108.3(3) . .
C23 C35 Cl13 107.1(3) . .
C19 C35 Cl13 112.9(3) . .
Cl03 C35 Cl13 17.8(5) . .
C02 C01 C02 117.0(8) . 2_556
C02 C01 C05 121.5(4) . .
C02 C01 C05 121.5(4) 2_556 .
C03 C02 C01 121.6(6) . .
C03 C02 Cl5A 62.7(5) . 3_556
C01 C02 Cl5A 165.3(5) . 3_556
C02 C03 C04 120.2(6) . .
C02 C03 Cl5A 81.1(6) . 3_556
C04 C03 Cl5A 153.1(6) . 3_556
C03 C04 C03 119.4(8) 2_556 .
C010 C06 C07 114(3) 2_656 .
C010 C06 C011 52(2) 2_656 2_656
C07 C06 C011 71(2) . 2_656
C010 C06 C011 24.2(18) 2_656 .
C07 C06 C011 121(3) . .
C011 C06 C011 50(2) 2_656 .
C010 C06 Cl14 119(3) 2_656 1_656
C07 C06 Cl14 65(2) . 1_656
C011 C06 Cl14 122(2) 2_656 1_656
C011 C06 Cl14 143(3) . 1_656
C06 C07 C08 116(3) . .
C06 C07 C011 62(2) . 2_656
C08 C07 C011 54.2(18) . 2_656
C06 C07 Cl14 71(2) . 1_656
C08 C07 Cl14 142(2) . 1_656
C011 C07 Cl14 120(2) 2_656 1_656
C06 C07 C08A 105(3) . .
C08 C07 C08A 22.2(17) . .
C011 C07 C08A 46(2) 2_656 .
Cl14 C07 C08A 160(3) 1_656 .
C08A C08 C09 53(5) . .
C08A C08 C07 118(5) . .
C09 C08 C07 132(2) . .
C08A C08 C011 73(4) . 2_656
C09 C08 C011 56.9(19) . 2_656
C07 C08 C011 76(2) . 2_656
C08 C08A C09 76(6) . .
C08 C08A C011 75(5) . 2_656
C09 C08A C011 59(4) . 2_656
C08 C08A C010 89(5) . .
C09 C08A C010 45(3) . .
C011 C08A C010 22.3(19) 2_656 .
C08 C08A C07 40(4) . .
C09 C08A C07 99(5) . .
C011 C08A C07 61(3) 2_656 .
C010 C08A C07 83(3) . .
C08A C09 C08 51(4) . .
C08A C09 C011 86(4) . 2_656
C08 C09 C011 80(2) . 2_656
C08A C09 C010 111(4) . .
C08 C09 C010 113(2) . .
C011 C09 C010 33.0(16) 2_656 .
C011 C010 C06 119(4) 2_656 2_656
C011 C010 C011 81(4) 2_656 .
C06 C010 C011 84(3) 2_656 .
C011 C010 C09 60(4) 2_656 .
C06 C010 C09 115(3) 2_656 .
C011 C010 C09 141(3) . .
C011 C010 C010 60(4) 2_656 2_656
C06 C010 C010 115(2) 2_656 2_656
C011 C010 C010 31.7(16) . 2_656
C09 C010 C010 114(3) . 2_656
C011 C010 C08A 45(4) 2_656 .
C06 C010 C08A 104(3) 2_656 .
C011 C010 C08A 122(3) . .
C09 C010 C08A 24.2(18) . .
C010 C010 C08A 105(3) 2_656 .
C010 C011 C09 87(5) 2_656 2_656
C010 C011 C010 88(5) 2_656 .
C09 C011 C010 152(4) 2_656 .
C010 C011 C011 65(3) 2_656 2_656
C09 C011 C011 152(4) 2_656 2_656
C010 C011 C011 34(2) . 2_656
C010 C011 C08A 113(6) 2_656 2_656
C09 C011 C08A 35(3) 2_656 2_656
C010 C011 C08A 158(5) . 2_656
C011 C011 C08A 160(3) 2_656 2_656
C010 C011 C08 129(5) 2_656 2_656
C09 C011 C08 42.8(15) 2_656 2_656
C010 C011 C08 130(4) . 2_656
C011 C011 C08 163(5) 2_656 2_656
C08A C011 C08 33(2) 2_656 2_656
C010 C011 C06 130(5) 2_656 2_656
C09 C011 C06 140(3) 2_656 2_656
C010 C011 C06 43.7(19) . 2_656
C011 C011 C06 66(3) 2_656 2_656
C08A C011 C06 116(4) 2_656 2_656
C08 C011 C06 98(3) 2_656 2_656
C010 C011 C06 36(3) 2_656 .
C09 C011 C06 96(3) 2_656 .
C010 C011 C06 97(3) . .
C011 C011 C06 64(2) 2_656 .
C08A C011 C06 103(4) 2_656 .
C08 C011 C06 133(3) 2_656 .
C06 C011 C06 122(3) 2_656 .
C010 C011 C07 168(5) 2_656 2_656
C09 C011 C07 93(2) 2_656 2_656
C010 C011 C07 86(3) . 2_656
C011 C011 C07 113(4) 2_656 2_656
C08A C011 C07 73(3) 2_656 2_656
C08 C011 C07 50.2(16) 2_656 2_656
C06 C011 C07 47.5(19) 2_656 2_656
C06 C011 C07 156(3) . 2_656
C013 C012 C012 149.7(5) . 2_656

loop_
_geom_bond_atom_site_label_1
_geom_bond_atom_site_label_2
_geom_bond_distance
_geom_bond_site_symmetry_2
Cl1 C2 1.816(4) .
Cl2 C6 1.815(4) .
Cl3 Cl3A 1.371(13) .
Cl3 C8 1.835(4) .
Cl3A Cl4 2.375(12) .
Cl4 Cl4A 0.659(14) .
Cl4 C10 1.801(4) .
Cl4A C10 1.825(12) .
Cl4A Cl8 2.474(15) 2
Cl5 Cl6A 0.981(16) .
Cl5 C11 1.788(4) .
Cl5 Cl5A 2.015(15) .
Cl5A C03 2.028(16) 3_556
Cl5A C02 2.256(16) 3_556
Cl6 C12 1.830(5) .
Cl6 Cl6A 2.198(15) .
Cl6A C11 1.848(11) .
Cl7 Cl7A 1.14(2) .
Cl7 C13 1.816(5) .
Cl7A C13 2.256(16) .
Cl8 Cl8A 1.254(12) .
Cl8 C18 1.823(5) .
Cl8 Cl4A 2.474(15) 2
Cl9 Cl9A 1.490(11) .
Cl9 C19 1.826(4) .
Cl9 Cl03 2.404(15) .
Cl9A Cl10 2.418(11) .
Cl10 C21 1.796(4) .
Cl11 C25 1.807(4) .
Cl12 C32 1.820(4) .
Cl13 Cl03 0.567(14) .
Cl13 C35 1.823(5) .
Cl03 C35 1.639(16) .
Cl14 C07 1.82(3) 1_454
Cl14 C06 1.90(4) 1_454
Cl14 C34 2.129(7) .
C1 C7 1.318(6) 2
C1 C21 1.514(6) .
C1 C2 1.518(5) .
C2 C4 1.512(5) 2
C2 C3 1.514(6) .
C3 C22 1.392(5) .
C3 C4 1.404(5) .
C4 C5 1.391(6) .
C4 C2 1.512(5) 2
C5 C24 1.409(6) .
C5 C6 1.510(5) .
C6 C7 1.508(6) .
C6 C27 1.511(6) .
C7 C1 1.318(6) 2
C7 C8 1.513(6) .
C8 C9 1.483(6) .
C8 C28 1.488(6) .
C9 C20 1.339(6) 2
C9 C10 1.520(6) .
C10 C18 1.566(6) 2
C10 C11 1.634(6) .
C11 C29 1.517(6) .
C11 C12 1.587(6) .
C12 C16 1.459(6) 2
C12 C13 1.587(6) .
C13 C30 1.485(6) .
C13 C14 1.544(5) .
C14 C15 1.386(6) .
C14 C14 1.438(9) 2
C15 C16 1.430(5) .
C15 C32 1.504(6) .
C16 C17 1.356(6) .
C16 C12 1.459(6) 2
C17 C33 1.422(6) .
C17 C18 1.482(6) .
C18 C10 1.566(6) 2
C18 C19 1.593(6) .
C19 C20 1.481(7) .
C19 C35 1.605(6) .
C20 C9 1.339(6) 2
C20 C21 1.507(6) .
C21 C22 1.505(5) .
C22 C23 1.357(6) .
C23 C24 1.404(5) .
C23 C35 1.516(6) .
C24 C25 1.504(7) .
C25 C26 1.519(5) .
C25 C34 1.537(6) .
C26 C27 1.394(6) .
C26 C31 1.399(6) .
C27 C28 1.396(5) .
C28 C29 1.369(6) .
C29 C30 1.386(6) .
C30 C31 1.399(6) .
C31 C32 1.488(5) .
C32 C33 1.506(6) .
C33 C34 1.346(6) .
C34 C35 1.510(6) .
C01 C02 1.392(8) .
C01 C02 1.392(8) 2_556
C01 C05 1.467(14) .
C02 C03 1.349(9) .
C02 Cl5A 2.256(16) 3_556
C03 C04 1.377(8) .
C03 Cl5A 2.028(16) 3_556
C04 C03 1.377(8) 2_556
C06 C010 1.16(4) 2_656
C06 C07 1.40(4) .
C06 C011 1.68(5) 2_656
C06 C011 1.71(5) .
C06 Cl14 1.90(4) 1_656
C07 C08 1.43(4) .
C07 C011 1.80(5) 2_656
C07 Cl14 1.82(3) 1_656
C07 C08A 1.96(7) .
C08 C08A 0.84(6) .
C08 C09 1.04(3) .
C08 C011 1.51(4) 2_656
C08A C09 0.86(6) .
C08A C011 1.49(6) 2_656
C08A C010 1.95(6) .
C09 C011 1.28(4) 2_656
C09 C010 1.48(3) .
C010 C011 0.81(3) 2_656
C010 C06 1.16(4) 2_656
C010 C011 1.33(3) .
C010 C010 1.53(6) 2_656
C011 C010 0.81(3) 2_656
C011 C09 1.28(4) 2_656
C011 C011 1.44(7) 2_656
C011 C08A 1.49(6) 2_656
C011 C08 1.51(4) 2_656
C011 C06 1.68(5) 2_656
C011 C07 1.80(5) 2_656
C012 C013 1.786(12) .
C012 C012 1.807(11) 2_656
